data_1510123
loop_
_publ_author_name
'Bruzzone, G.'
'Palenzona, A.'
'Gschneidner, K.A.jr.'
'McMasters, O.D.'

_publ_section_title
;
 Stoichiometry, crystal structures and some melting points of the
 lanthanide-gold alloys
;
_journal_name_full 'Journal of the Less-Common Metals'
_journal_page_first 135
_journal_page_last 160
_journal_paper_doi 10.1016/0022-5088(71)90125-1
_journal_volume 25
_journal_year 1971
_chemical_formula_sum 'Au Er'
_space_group_IT_number 63
_symmetry_space_group_name_Hall '-C 2c 2'
_symmetry_space_group_name_H-M 'C m c m'
_cell_angle_alpha 90
_cell_angle_beta 90
_cell_angle_gamma 90
_cell_formula_units_Z 4
_cell_length_a 3.65
_cell_length_b 10.81
_cell_length_c 4.58
_cell_volume 180.711
_citation_journal_id_ASTM JCOMAH
_cod_data_source_file gold_176.cif
_cod_data_source_block Au1Er1
_cod_original_cell_volume 180.7108
_cod_original_formula_sum 'Au1 Er1'
_cod_database_code 1510123

loop_
_symmetry_equiv_pos_as_xyz
x,y,z
-x,-y,z+1/2
x,-y,-z
-x,y,-z+1/2
-x,-y,-z
x,y,-z-1/2
-x,y,z
x,-y,z-1/2
x+1/2,y+1/2,z
-x+1/2,-y+1/2,z+1/2
x+1/2,-y+1/2,-z
-x+1/2,y+1/2,-z+1/2
-x+1/2,-y+1/2,-z
x+1/2,y+1/2,-z-1/2
-x+1/2,y+1/2,z
x+1/2,-y+1/2,z-1/2

loop_
_atom_site_label
_atom_site_type_symbol
_atom_site_fract_x
_atom_site_fract_y
_atom_site_fract_z
_atom_site_occupancy
_atom_site_U_iso_or_equiv
Er1 Er 0 0.135 0.25 1 0.0
Au1 Au 0 0.435 0.25 1 0.0
